data_2213321
loop_
_publ_author_name
'Zheng, Chun-Hong'
'Pu, Shou-Zhi'
'Le, Zhang-Gao'
'Luo, Ming-Biao'
'Huang, De-Chao'

_publ_section_title
;1,2-Bis[2-<i>n</i>-butyl-5-(2,2-dicyanovinyl)-3-thienyl]-3,3,4,4,5,5-hexafluorocyclopent-1-ene:
 a new photochromic diarylethene compound
;
_journal_coeditor_code GK2066
_journal_issue 5
_journal_name_full 'Acta Crystallographica Section E'
_journal_page_first o2578
_journal_page_last o2578
_journal_paper_doi 10.1107/S1600536807018909
_journal_volume 63
_journal_year 2007
_chemical_formula_iupac 'C29 H22 F6 N4 S2'
_chemical_formula_moiety 'C29 H22 F6 N4 S2'
_chemical_formula_sum 'C29 H22 F6 N4 S2'
_chemical_formula_weight 604.63
_chemical_melting_point 403
_chemical_name_systematic
;
1,2-Bis[5-(2,2-dicyanovinyl)-2-<i>n</i>-butyl-3-thienyl]-3,3,4,4,5,5-
hexafluorocyclopent-1-ene
;
_space_group_IT_number 15
_symmetry_cell_setting monoclinic
_symmetry_space_group_name_Hall '-C 2yc'
_symmetry_space_group_name_H-M 'C 1 2/c 1'
_atom_sites_solution_hydrogens geom
_atom_sites_solution_primary direct
_atom_sites_solution_secondary difmap
_audit_creation_method SHELXL-97
_cell_angle_alpha 90.00
_cell_angle_beta 91.801(10)
_cell_angle_gamma 90.00
_cell_formula_units_Z 8
_cell_length_a 20.8617(17)
_cell_length_b 8.9036(7)
_cell_length_c 31.734(3)
_cell_measurement_reflns_used 4441
_cell_measurement_temperature 291(2)
_cell_measurement_theta_max 21.41
_cell_measurement_theta_min 2.30
_cell_volume 5891.5(9)
_computing_cell_refinement 'SAINT (Bruker, 1997)'
_computing_data_collection 'SMART (Bruker, 1997)'
_computing_data_reduction SAINT
_computing_molecular_graphics 'SHELXTL (Bruker, 1997)'
_computing_publication_material SHELXTL
_computing_structure_refinement 'SHELXL97 (Sheldrick, 1997)'
_computing_structure_solution 'SHELXS97 (Sheldrick, 1997)'
_diffrn_ambient_temperature 291(2)
_diffrn_measured_fraction_theta_full 0.997
_diffrn_measured_fraction_theta_max 0.997
_diffrn_measurement_device_type 'Bruker SMART APEX2 CCD area-detector'
_diffrn_measurement_method '\f and \w'
_diffrn_radiation_monochromator graphite
_diffrn_radiation_source 'fine-focus sealed tube'
_diffrn_radiation_type MoK\a
_diffrn_radiation_wavelength 0.71073
_diffrn_reflns_av_R_equivalents 0.0363
_diffrn_reflns_av_sigmaI/netI 0.0335
_diffrn_reflns_limit_h_max 25
_diffrn_reflns_limit_h_min -25
_diffrn_reflns_limit_k_max 10
_diffrn_reflns_limit_k_min -10
_diffrn_reflns_limit_l_max 37
_diffrn_reflns_limit_l_min -38
_diffrn_reflns_number 21870
_diffrn_reflns_theta_full 25.50
_diffrn_reflns_theta_max 25.50
_diffrn_reflns_theta_min 2.30
_diffrn_standards_number 0
_exptl_absorpt_coefficient_mu 0.244
_exptl_absorpt_correction_T_max 0.9604
_exptl_absorpt_correction_T_min 0.9067
_exptl_absorpt_correction_type multi-scan
_exptl_absorpt_process_details '(SADABS; Sheldrick, 1996)'
_exptl_crystal_colour yellow
_exptl_crystal_density_diffrn 1.363
_exptl_crystal_density_method 'not measured'
_exptl_crystal_description block
_exptl_crystal_F_000 2480
_exptl_crystal_size_max 0.41
_exptl_crystal_size_mid 0.25
_exptl_crystal_size_min 0.17
_refine_diff_density_max 0.388
_refine_diff_density_min -0.194
_refine_ls_extinction_method none
_refine_ls_goodness_of_fit_ref 1.012
_refine_ls_hydrogen_treatment constr
_refine_ls_matrix_type full
_refine_ls_number_parameters 372
_refine_ls_number_reflns 5473
_refine_ls_number_restraints 0
_refine_ls_restrained_S_all 1.012
_refine_ls_R_factor_all 0.0682
_refine_ls_R_factor_gt 0.0424
_refine_ls_shift/su_max 0.000
_refine_ls_shift/su_mean 0.000
_refine_ls_structure_factor_coef Fsqd
_refine_ls_weighting_details 'calc w=1/[\s^2^(Fo^2^)+(0.046P)^2^+3.9867P] where P=(Fo^2^+2Fc^2^)/3'
_refine_ls_weighting_scheme calc
_refine_ls_wR_factor_gt 0.0959
_refine_ls_wR_factor_ref 0.1092
_reflns_number_gt 3854
_reflns_number_total 5473
_reflns_threshold_expression I>2\s(I)
_cod_data_source_file gk2066.cif
_cod_data_source_block Ia
_cod_original_cell_volume 5891.4(8)
_cod_original_sg_symbol_H-M 'C 2/c'
_cod_database_code 2213321
_cod_database_fobs_code 2213321

loop_
_symmetry_equiv_pos_as_xyz
'x, y, z'
'-x, y, -z+1/2'
'x+1/2, y+1/2, z'
'-x+1/2, y+1/2, -z+1/2'
'-x, -y, -z'
'x, -y, z-1/2'
'-x+1/2, -y+1/2, -z'
'x+1/2, -y+1/2, z-1/2'

loop_
_atom_site_type_symbol
_atom_site_label
_atom_site_fract_x
_atom_site_fract_y
_atom_site_fract_z
_atom_site_U_iso_or_equiv
_atom_site_adp_type
_atom_site_calc_flag
_atom_site_refinement_flags
_atom_site_occupancy
S S1 0.34614(3) 0.94519(7) 0.065367(18) 0.05087(18) Uani d . 1
S S2 0.14181(3) 0.60393(7) 0.140966(18) 0.04928(17) Uani d . 1
F F1 0.42234(9) 0.9638(2) 0.21678(5) 0.1019(7) Uani d . 1
F F2 0.45948(7) 0.7450(3) 0.20272(5) 0.0980(6) Uani d . 1
F F3 0.40242(8) 0.8486(2) 0.28890(5) 0.0826(5) Uani d . 1
F F4 0.40837(8) 0.62479(19) 0.26488(5) 0.0826(5) Uani d . 1
F F5 0.28255(7) 0.86621(19) 0.27031(4) 0.0741(5) Uani d . 1
F F6 0.28808(8) 0.62501(19) 0.26922(4) 0.0763(5) Uani d . 1
N N1 0.51996(15) 0.6334(3) -0.04852(9) 0.0993(9) Uani d . 1
N N2 0.39603(15) 1.0267(4) -0.03025(8) 0.0936(9) Uani d . 1
N N3 -0.00732(13) 0.5521(4) 0.11051(9) 0.0982(9) Uani d . 1
N N4 -0.10277(13) 0.8596(4) 0.19571(10) 0.1049(10) Uani d . 1
C C1 0.40108(11) 0.8007(3) 0.07207(7) 0.0466(6) Uani d . 1
C C2 0.40147(11) 0.7500(3) 0.11275(7) 0.0478(6) Uani d . 1
H H2 0.4282 0.6732 0.1226 0.057 Uiso calc R 1
C C3 0.35760(10) 0.8250(3) 0.13843(7) 0.0430(5) Uani d . 1
C C4 0.32340(10) 0.9344(3) 0.11691(7) 0.0441(5) Uani d . 1
C C5 0.44063(11) 0.7407(3) 0.04009(7) 0.0540(6) Uani d . 1
H H5 0.4642 0.6560 0.0480 0.065 Uiso calc R 1
C C6 0.44910(12) 0.7877(3) 0.00030(8) 0.0553(6) Uani d . 1
C C7 0.48911(15) 0.7033(3) -0.02698(9) 0.0710(8) Uani d . 1
C C8 0.41933(14) 0.9200(4) -0.01715(8) 0.0641(7) Uani d . 1
C C9 0.27335(11) 1.0394(3) 0.13239(7) 0.0502(6) Uani d . 1
H H9A 0.2893 1.1414 0.1304 0.060 Uiso calc R 1
H H9B 0.2666 1.0185 0.1619 0.060 Uiso calc R 1
C C10 0.20903(11) 1.0292(3) 0.10836(7) 0.0565(6) Uani d . 1
H H10A 0.2155 1.0516 0.0789 0.068 Uiso calc R 1
H H10B 0.1933 0.9270 0.1100 0.068 Uiso calc R 1
C C11 0.15891(13) 1.1340(4) 0.12458(10) 0.0752(8) Uani d . 1
H H11A 0.1532 1.1124 0.1542 0.090 Uiso calc R 1
H H11B 0.1748 1.2361 0.1226 0.090 Uiso calc R 1
C C12 0.09494(14) 1.1258(4) 0.10217(11) 0.1019(12) Uani d . 1
H H12A 0.0998 1.1470 0.0728 0.153 Uiso calc R 1
H H12B 0.0666 1.1982 0.1140 0.153 Uiso calc R 1
H H12C 0.0774 1.0269 0.1053 0.153 Uiso calc R 1
C C13 0.35057(10) 0.7935(2) 0.18383(7) 0.0421(5) Uani d . 1
C C14 0.40648(12) 0.8170(3) 0.21406(7) 0.0543(6) Uani d . 1
C C15 0.38374(12) 0.7624(3) 0.25679(7) 0.0521(6) Uani d . 1
C C16 0.31102(11) 0.7497(3) 0.25091(7) 0.0457(5) Uani d . 1
C C17 0.29797(10) 0.7518(2) 0.20414(6) 0.0399(5) Uani d . 1
C C18 0.22207(10) 0.6157(2) 0.15356(6) 0.0418(5) Uani d . 1
C C19 0.23383(10) 0.7151(2) 0.18654(6) 0.0404(5) Uani d . 1
C C20 0.17678(11) 0.7758(3) 0.20215(7) 0.0462(6) Uani d . 1
H H20 0.1761 0.8417 0.2249 0.055 Uiso calc R 1
C C21 0.12248(11) 0.7285(3) 0.18066(7) 0.0471(6) Uani d . 1
C C22 0.05937(11) 0.7794(3) 0.18969(8) 0.0541(6) Uani d . 1
H H22 0.0572 0.8483 0.2116 0.065 Uiso calc R 1
C C23 0.00241(11) 0.7422(3) 0.17107(8) 0.0552(6) Uani d . 1
C C24 -0.00339(12) 0.6364(4) 0.13732(9) 0.0655(7) Uani d . 1
C C25 -0.05601(14) 0.8085(4) 0.18485(9) 0.0718(8) Uani d . 1
C C26 0.26755(11) 0.5151(3) 0.13119(7) 0.0479(6) Uani d . 1
H H26A 0.2590 0.4119 0.1390 0.058 Uiso calc R 1
H H26B 0.3110 0.5387 0.1408 0.058 Uiso calc R 1
C C27 0.26367(12) 0.5275(3) 0.08337(7) 0.0570(6) Uani d . 1
H H27A 0.2200 0.5077 0.0736 0.068 Uiso calc R 1
H H27B 0.2744 0.6293 0.0753 0.068 Uiso calc R 1
C C28 0.30844(15) 0.4190(3) 0.06202(8) 0.0733(8) Uani d . 1
H H28A 0.3518 0.4358 0.0728 0.088 Uiso calc R 1
H H28B 0.2965 0.3171 0.0693 0.088 Uiso calc R 1
C C29 0.30730(18) 0.4343(5) 0.01458(9) 0.1064(13) Uani d . 1
H H29A 0.2647 0.4148 0.0035 0.160 Uiso calc R 1
H H29B 0.3366 0.3634 0.0030 0.160 Uiso calc R 1
H H29C 0.3198 0.5343 0.0071 0.160 Uiso calc R 1

loop_
_atom_site_aniso_label
_atom_site_aniso_U_11
_atom_site_aniso_U_22
_atom_site_aniso_U_33
_atom_site_aniso_U_12
_atom_site_aniso_U_13
_atom_site_aniso_U_23
S1 0.0526(4) 0.0588(4) 0.0414(3) 0.0081(3) 0.0049(3) 0.0056(3)
S2 0.0442(3) 0.0554(4) 0.0481(3) -0.0065(3) -0.0014(3) -0.0082(3)
F1 0.1225(16) 0.0941(14) 0.0867(12) -0.0608(12) -0.0356(11) 0.0229(10)
F2 0.0430(9) 0.185(2) 0.0652(10) 0.0228(11) -0.0041(7) 0.0040(11)
F3 0.0709(11) 0.1161(14) 0.0602(9) -0.0181(10) -0.0103(8) -0.0263(9)
F4 0.0750(11) 0.0842(12) 0.0885(11) 0.0232(9) 0.0001(9) 0.0244(9)
F5 0.0682(10) 0.0998(12) 0.0539(9) 0.0237(9) -0.0059(7) -0.0243(8)
F6 0.0842(11) 0.0892(12) 0.0547(9) -0.0293(9) -0.0103(8) 0.0258(8)
N1 0.109(2) 0.101(2) 0.090(2) 0.0179(18) 0.0436(18) -0.0081(17)
N2 0.110(2) 0.101(2) 0.0704(17) 0.0258(19) 0.0174(15) 0.0171(16)
N3 0.0700(18) 0.124(3) 0.101(2) -0.0288(17) -0.0049(15) -0.0350(19)
N4 0.0583(17) 0.139(3) 0.118(2) 0.0177(18) 0.0008(16) -0.018(2)
C1 0.0423(13) 0.0531(14) 0.0447(13) -0.0005(11) 0.0036(10) -0.0010(11)
C2 0.0414(13) 0.0498(14) 0.0522(14) 0.0042(11) 0.0024(11) 0.0033(11)
C3 0.0385(12) 0.0487(13) 0.0417(12) -0.0049(10) 0.0002(10) 0.0014(10)
C4 0.0413(12) 0.0479(13) 0.0432(12) 0.0002(10) 0.0015(10) 0.0014(10)
C5 0.0477(14) 0.0600(16) 0.0548(15) 0.0027(12) 0.0059(11) -0.0040(12)
C6 0.0505(15) 0.0651(17) 0.0509(15) -0.0013(13) 0.0107(12) -0.0076(13)
C7 0.0716(19) 0.078(2) 0.0648(17) 0.0029(16) 0.0234(15) -0.0023(15)
C8 0.0659(18) 0.080(2) 0.0469(15) 0.0015(16) 0.0151(13) -0.0006(14)
C9 0.0534(15) 0.0513(14) 0.0459(13) 0.0057(12) 0.0026(11) 0.0009(11)
C10 0.0506(15) 0.0700(17) 0.0489(14) 0.0081(13) -0.0001(11) -0.0022(12)
C11 0.0549(17) 0.084(2) 0.086(2) 0.0157(15) -0.0056(15) -0.0149(17)
C12 0.059(2) 0.138(3) 0.108(3) 0.025(2) -0.0073(18) -0.004(2)
C13 0.0406(13) 0.0443(13) 0.0410(12) 0.0017(10) -0.0036(10) 0.0009(10)
C14 0.0430(14) 0.0665(17) 0.0531(15) -0.0053(13) -0.0042(11) 0.0030(12)
C15 0.0550(15) 0.0575(16) 0.0431(13) 0.0005(12) -0.0099(11) -0.0020(11)
C16 0.0479(14) 0.0505(14) 0.0387(12) -0.0021(11) -0.0012(10) 0.0006(11)
C17 0.0393(12) 0.0414(12) 0.0388(11) -0.0003(10) -0.0019(9) -0.0009(9)
C18 0.0437(13) 0.0435(13) 0.0382(11) -0.0035(10) 0.0003(10) 0.0013(10)
C19 0.0410(12) 0.0442(13) 0.0361(11) -0.0020(10) 0.0000(9) 0.0012(9)
C20 0.0449(13) 0.0514(14) 0.0424(12) -0.0058(11) 0.0030(10) -0.0074(10)
C21 0.0419(13) 0.0516(14) 0.0480(13) -0.0038(11) 0.0039(10) -0.0050(11)
C22 0.0488(15) 0.0588(16) 0.0548(14) -0.0026(12) 0.0031(11) -0.0063(12)
C23 0.0419(14) 0.0617(16) 0.0621(16) -0.0050(12) 0.0022(12) 0.0007(13)
C24 0.0413(15) 0.084(2) 0.0705(18) -0.0159(14) -0.0027(13) -0.0030(16)
C25 0.0457(16) 0.091(2) 0.079(2) 0.0015(16) -0.0016(14) -0.0063(17)
C26 0.0490(14) 0.0460(14) 0.0488(13) -0.0002(11) 0.0010(11) -0.0024(11)
C27 0.0535(15) 0.0689(17) 0.0487(14) -0.0014(13) 0.0015(11) -0.0082(12)
C28 0.078(2) 0.085(2) 0.0579(17) 0.0066(16) 0.0129(14) -0.0123(15)
C29 0.113(3) 0.146(4) 0.062(2) 0.007(3) 0.0155(19) -0.024(2)

loop_
_atom_type_symbol
_atom_type_description
_atom_type_scat_dispersion_real
_atom_type_scat_dispersion_imag
_atom_type_scat_source
C C 0.0033 0.0016 'International Tables Vol C Tables 4.2.6.8 and 6.1.1.4'
H H 0.0000 0.0000 'International Tables Vol C Tables 4.2.6.8 and 6.1.1.4'
N N 0.0061 0.0033 'International Tables Vol C Tables 4.2.6.8 and 6.1.1.4'
F F 0.0171 0.0103 'International Tables Vol C Tables 4.2.6.8 and 6.1.1.4'
S S 0.1246 0.1234 'International Tables Vol C Tables 4.2.6.8 and 6.1.1.4'

loop_
_geom_angle_atom_site_label_1
_geom_angle_atom_site_label_2
_geom_angle_atom_site_label_3
_geom_angle
C4 S1 C1 92.46(11)
C18 S2 C21 92.25(11)
C2 C1 C5 124.0(2)
C2 C1 S1 110.21(17)
C5 C1 S1 125.75(18)
C1 C2 C3 113.8(2)
C1 C2 H2 123.1
C3 C2 H2 123.1
C4 C3 C2 112.6(2)
C4 C3 C13 123.5(2)
C2 C3 C13 123.9(2)
C3 C4 C9 129.5(2)
C3 C4 S1 110.93(16)
C9 C4 S1 119.58(16)
C6 C5 C1 130.1(2)
C6 C5 H5 115.0
C1 C5 H5 115.0
C5 C6 C7 119.9(3)
C5 C6 C8 123.3(2)
C7 C6 C8 116.8(2)
N1 C7 C6 178.4(3)
N2 C8 C6 178.5(3)
C4 C9 C10 114.3(2)
C4 C9 H9A 108.7
C10 C9 H9A 108.7
C4 C9 H9B 108.7
C10 C9 H9B 108.7
H9A C9 H9B 107.6
C11 C10 C9 113.7(2)
C11 C10 H10A 108.8
C9 C10 H10A 108.8
C11 C10 H10B 108.8
C9 C10 H10B 108.8
H10A C10 H10B 107.7
C12 C11 C10 115.3(3)
C12 C11 H11A 108.5
C10 C11 H11A 108.5
C12 C11 H11B 108.5
C10 C11 H11B 108.5
H11A C11 H11B 107.5
C11 C12 H12A 109.5
C11 C12 H12B 109.5
H12A C12 H12B 109.5
C11 C12 H12C 109.5
H12A C12 H12C 109.5
H12B C12 H12C 109.5
C17 C13 C3 128.9(2)
C17 C13 C14 111.24(19)
C3 C13 C14 119.80(19)
F2 C14 F1 106.2(2)
F2 C14 C13 113.2(2)
F1 C14 C13 111.1(2)
F2 C14 C15 111.6(2)
F1 C14 C15 109.5(2)
C13 C14 C15 105.40(19)
F3 C15 F4 106.16(19)
F3 C15 C16 113.8(2)
F4 C15 C16 109.1(2)
F3 C15 C14 113.9(2)
F4 C15 C14 109.3(2)
C16 C15 C14 104.47(18)
F6 C16 F5 105.58(18)
F6 C16 C17 112.39(18)
F5 C16 C17 111.82(18)
F6 C16 C15 111.92(19)
F5 C16 C15 109.65(19)
C17 C16 C15 105.58(18)
C13 C17 C19 128.82(19)
C13 C17 C16 110.65(19)
C19 C17 C16 120.51(19)
C19 C18 C26 129.7(2)
C19 C18 S2 111.33(16)
C26 C18 S2 118.78(16)
C18 C19 C20 112.23(19)
C18 C19 C17 124.45(19)
C20 C19 C17 123.30(19)
C21 C20 C19 113.6(2)
C21 C20 H20 123.2
C19 C20 H20 123.2
C20 C21 C22 123.7(2)
C20 C21 S2 110.51(17)
C22 C21 S2 125.76(18)
C23 C22 C21 129.6(2)
C23 C22 H22 115.2
C21 C22 H22 115.2
C22 C23 C24 122.8(2)
C22 C23 C25 120.6(2)
C24 C23 C25 116.6(2)
N3 C24 C23 179.3(3)
N4 C25 C23 179.2(4)
C18 C26 C27 114.51(19)
C18 C26 H26A 108.6
C27 C26 H26A 108.6
C18 C26 H26B 108.6
C27 C26 H26B 108.6
H26A C26 H26B 107.6
C28 C27 C26 112.7(2)
C28 C27 H27A 109.1
C26 C27 H27A 109.1
C28 C27 H27B 109.1
C26 C27 H27B 109.1
H27A C27 H27B 107.8
C29 C28 C27 113.4(3)
C29 C28 H28A 108.9
C27 C28 H28A 108.9
C29 C28 H28B 108.9
C27 C28 H28B 108.9
H28A C28 H28B 107.7
C28 C29 H29A 109.5
C28 C29 H29B 109.5
H29A C29 H29B 109.5
C28 C29 H29C 109.5
H29A C29 H29C 109.5
H29B C29 H29C 109.5

loop_
_geom_bond_atom_site_label_1
_geom_bond_atom_site_label_2
_geom_bond_distance
_geom_bond_publ_flag
S1 C4 1.720(2) ?
S1 C1 1.732(2) ?
S2 C18 1.712(2) ?
S2 C21 1.736(2) ?
F1 C14 1.350(3) ?
F2 C14 1.337(3) ?
F3 C15 1.324(3) ?
F4 C15 1.350(3) ?
F5 C16 1.353(3) ?
F6 C16 1.348(3) ?
N1 C7 1.139(3) ?
N2 C8 1.140(4) ?
N3 C24 1.136(3) ?
N4 C25 1.139(3) ?
C1 C2 1.367(3) ?
C1 C5 1.431(3) ?
C2 C3 1.412(3) ?
C2 H2 0.9300 ?
C3 C4 1.376(3) ?
C3 C13 1.480(3) ?
C4 C9 1.496(3) ?
C5 C6 1.347(3) ?
C5 H5 0.9300 ?
C6 C7 1.434(4) ?
C6 C8 1.434(4) ?
C9 C10 1.525(3) ?
C9 H9A 0.9700 ?
C9 H9B 0.9700 ?
C10 C11 1.504(3) ?
C10 H10A 0.9700 ?
C10 H10B 0.9700 ?
C11 C12 1.494(4) ?
C11 H11A 0.9700 ?
C11 H11B 0.9700 ?
C12 H12A 0.9600 ?
C12 H12B 0.9600 ?
C12 H12C 0.9600 ?
C13 C17 1.342(3) y
C13 C14 1.501(3) y
C14 C15 1.530(3) y
C15 C16 1.527(3) y
C16 C17 1.501(3) y
C17 C19 1.470(3) ?
C18 C19 1.387(3) ?
C18 C26 1.499(3) ?
C19 C20 1.411(3) ?
C20 C21 1.370(3) ?
C20 H20 0.9300 ?
C21 C22 1.430(3) ?
C22 C23 1.352(3) ?
C22 H22 0.9300 ?
C23 C24 1.429(4) ?
C23 C25 1.435(4) ?
C26 C27 1.521(3) ?
C26 H26A 0.9700 ?
C26 H26B 0.9700 ?
C27 C28 1.518(3) ?
C27 H27A 0.9700 ?
C27 H27B 0.9700 ?
C28 C29 1.511(4) ?
C28 H28A 0.9700 ?
C28 H28B 0.9700 ?
C29 H29A 0.9600 ?
C29 H29B 0.9600 ?
C29 H29C 0.9600 ?

loop_
_geom_torsion_atom_site_label_1
_geom_torsion_atom_site_label_2
_geom_torsion_atom_site_label_3
_geom_torsion_atom_site_label_4
_geom_torsion
_geom_torsion_publ_flag
C4 S1 C1 C2 -0.82(19) ?
C4 S1 C1 C5 178.9(2) ?
C5 C1 C2 C3 -179.1(2) ?
S1 C1 C2 C3 0.6(3) ?
C1 C2 C3 C13 -178.1(2) ?
C2 C3 C4 C9 -179.3(2) ?
C13 C3 C4 C9 -1.2(4) ?
C2 C3 C4 S1 -0.6(2) ?
C13 C3 C4 S1 177.43(17) ?
C1 S1 C4 C3 0.81(18) ?
C1 S1 C4 C9 179.64(19) ?
C2 C1 C5 C6 -173.6(3) ?
S1 C1 C5 C6 6.8(4) ?
C1 C5 C6 C7 -176.5(3) y
C1 C5 C6 C8 2.9(4) y
C3 C4 C9 C10 -122.6(3) y
S1 C4 C9 C10 58.8(3) ?
C4 C9 C10 C11 179.3(2) ?
C9 C10 C11 C12 -179.2(3) y
C4 C3 C13 C17 59.4(3) ?
C2 C3 C13 C17 -122.8(3) ?
C4 C3 C13 C14 -116.6(3) ?
C2 C3 C13 C14 61.2(3) ?
C17 C13 C14 F2 129.9(2) ?
C3 C13 C14 F2 -53.5(3) ?
C17 C13 C14 F1 -110.8(2) ?
C3 C13 C14 F1 65.8(3) ?
C17 C13 C14 C15 7.6(3) ?
C3 C13 C14 C15 -175.7(2) ?
F2 C14 C15 F3 97.4(3) ?
F1 C14 C15 F3 -19.8(3) ?
C13 C14 C15 F3 -139.3(2) ?
F2 C14 C15 F4 -21.1(3) ?
F1 C14 C15 F4 -138.4(2) ?
C13 C14 C15 F4 102.1(2) ?
F2 C14 C15 C16 -137.8(2) ?
F1 C14 C15 C16 105.0(2) ?
C13 C14 C15 C16 -14.5(3) y
F3 C15 C16 F6 -96.4(2) ?
F4 C15 C16 F6 21.9(3) ?
C14 C15 C16 F6 138.7(2) ?
F3 C15 C16 F5 20.4(3) ?
F4 C15 C16 F5 138.75(19) ?
C14 C15 C16 F5 -104.5(2) ?
F3 C15 C16 C17 141.0(2) ?
F4 C15 C16 C17 -100.6(2) ?
C14 C15 C16 C17 16.1(2) y
C3 C13 C17 C19 4.9(4) y
C14 C13 C17 C19 -178.8(2) ?
C3 C13 C17 C16 -173.4(2) ?
C14 C13 C17 C16 2.9(3) y
F6 C16 C17 C13 -134.6(2) ?
F5 C16 C17 C13 106.9(2) ?
C15 C16 C17 C13 -12.3(3) y
F6 C16 C17 C19 47.0(3) ?
F5 C16 C17 C19 -71.6(3) ?
C15 C16 C17 C19 169.3(2) y
C21 S2 C18 C19 -1.47(17) ?
C21 S2 C18 C26 174.30(18) ?
C26 C18 C19 C20 -172.8(2) ?
S2 C18 C19 C20 2.4(2) ?
C26 C18 C19 C17 5.9(4) ?
S2 C18 C19 C17 -178.88(17) ?
C13 C17 C19 C18 50.1(3) ?
C16 C17 C19 C18 -131.8(2) ?
C13 C17 C19 C20 -131.3(3) ?
C16 C17 C19 C20 46.8(3) ?
C18 C19 C20 C21 -2.3(3) ?
C17 C19 C20 C21 179.0(2) ?
C19 C20 C21 C22 -177.5(2) ?
C19 C20 C21 S2 1.1(3) ?
C18 S2 C21 C20 0.19(19) ?
C18 S2 C21 C22 178.8(2) ?
C20 C21 C22 C23 179.9(3) ?
S2 C21 C22 C23 1.5(4) ?
C21 C22 C23 C24 1.0(4) ?
C21 C22 C23 C25 -179.2(3) ?
C19 C18 C26 C27 -129.4(2) y
S2 C18 C26 C27 55.7(3) ?
C18 C26 C27 C28 -177.5(2) ?
C26 C27 C28 C29 -177.5(3) y

loop_
_cod_related_entry_id
_cod_related_entry_database
_cod_related_entry_code
1 ChemSpider 21124743
